data_7237075
loop_
_publ_author_name
'Yao, Shu-Li'
'Zheng, Teng-Fei'
'Tian, Xue-Mei'
'Liu, Sui-Jun'
'Cao, Chen'
'Zhu, Ze-Hao'
'Chen, Yong-Qiang'
'Chen, Jing-Lin'
'Wen, He-Rui'

_publ_section_title
;
 Dicarboxylate-induced structural diversity of luminescent ZnII/CdII
 coordination polymers derived from V-shaped bis-benzimidazole
;
_journal_issue 38
_journal_name_full CrystEngComm
_journal_page_first 5822
_journal_paper_doi 10.1039/C8CE01261J
_journal_volume 20
_journal_year 2018
_chemical_formula_moiety 'C34 H22 Cd N4 O5, H2 O'
_chemical_formula_sum 'C34 H24 Cd N4 O6'
_chemical_formula_weight 696.98
_space_group_crystal_system triclinic
_space_group_IT_number 2
_space_group_name_Hall '-P 1'
_space_group_name_H-M_alt 'P -1'
_atom_sites_solution_hydrogens mixed
_audit_creation_date 2018-06-03
_audit_creation_method
;
Olex2 1.2
(compiled 2018.05.29 svn.r3508 for OlexSys, GUI svn.r5506)
;
_audit_update_record
;
2018-06-03 deposited with the CCDC.
2018-09-03 downloaded from the CCDC.
;
_cell_angle_alpha 100.6360(10)
_cell_angle_beta 106.3050(10)
_cell_angle_gamma 103.4970(10)
_cell_formula_units_Z 2
_cell_length_a 10.4915(6)
_cell_length_b 12.5940(6)
_cell_length_c 13.9443(7)
_cell_measurement_reflns_used 9899
_cell_measurement_temperature 294(2)
_cell_measurement_theta_max 27.44
_cell_measurement_theta_min 2.91
_cell_volume 1656.63(15)
_computing_cell_refinement 'SAINT V8.38A (?, 2016)'
_computing_data_collection 'Bruker APEX2'
_computing_data_reduction 'SAINT V8.38A (?, 2016)'
_computing_molecular_graphics 'Olex2 (Dolomanov et al., 2009)'
_computing_publication_material 'Olex2 (Dolomanov et al., 2009)'
_computing_structure_refinement 'ShelXL (Sheldrick, 2015)'
_computing_structure_solution 'SHELXS-97 (Sheldrick, 1990)'
_diffrn_ambient_temperature 294.15
_diffrn_measured_fraction_theta_full 0.998
_diffrn_measured_fraction_theta_max 0.998
_diffrn_measurement_device_type 'CCD area detector'
_diffrn_measurement_method 'phi and omega scans'
_diffrn_radiation_monochromator graphite
_diffrn_radiation_type MoK\a
_diffrn_radiation_wavelength 0.71073
_diffrn_reflns_av_R_equivalents 0.0280
_diffrn_reflns_av_unetI/netI 0.0272
_diffrn_reflns_Laue_measured_fraction_full 0.998
_diffrn_reflns_Laue_measured_fraction_max 0.998
_diffrn_reflns_limit_h_max 12
_diffrn_reflns_limit_h_min -12
_diffrn_reflns_limit_k_max 14
_diffrn_reflns_limit_k_min -14
_diffrn_reflns_limit_l_max 16
_diffrn_reflns_limit_l_min -16
_diffrn_reflns_number 24125
_diffrn_reflns_point_group_measured_fraction_full 0.998
_diffrn_reflns_point_group_measured_fraction_max 0.998
_diffrn_reflns_theta_full 25.007
_diffrn_reflns_theta_max 25.007
_diffrn_reflns_theta_min 2.909
_exptl_absorpt_coefficient_mu 0.707
_exptl_absorpt_correction_T_max 0.8430
_exptl_absorpt_correction_T_min 0.7899
_exptl_absorpt_correction_type multi-scan
_exptl_absorpt_process_details SADABS
_exptl_crystal_colour colorless
_exptl_crystal_density_diffrn 1.397
_exptl_crystal_density_method 'not measured'
_exptl_crystal_description block
_exptl_crystal_F_000 704
_exptl_crystal_size_max 0.35
_exptl_crystal_size_mid 0.28
_exptl_crystal_size_min 0.25
_platon_squeeze_details
;

;
_refine_diff_density_max 0.505
_refine_diff_density_min -0.687
_refine_diff_density_rms 0.072
_refine_ls_extinction_method none
_refine_ls_goodness_of_fit_ref 1.132
_refine_ls_hydrogen_treatment constr
_refine_ls_matrix_type full
_refine_ls_number_parameters 409
_refine_ls_number_reflns 5824
_refine_ls_number_restraints 1
_refine_ls_restrained_S_all 16.658
_refine_ls_R_factor_all 0.0410
_refine_ls_R_factor_gt 0.0341
_refine_ls_shift/su_max 0.035
_refine_ls_shift/su_mean 0.001
_refine_ls_structure_factor_coef Fsqd
_refine_ls_weighting_details 'w=1/[\s^2^(Fo^2^)+(0.0393P)^2^+2.0281P] where P=(Fo^2^+2Fc^2^)/3'
_refine_ls_weighting_scheme calc
_refine_ls_wR_factor_gt 0.0900
_refine_ls_wR_factor_ref 0.0922
_reflns_Friedel_coverage 0.000
_reflns_number_gt 5168
_reflns_number_total 5824
_reflns_threshold_expression 'I > 2\s(I)'
_cod_data_source_file c8ce01261j2.cif
_cod_data_source_block 5
_cod_database_code 7237075
_shelx_shelxl_version_number 2017/1
_shelx_space_group_comment
;
The symmetry employed for this shelxl refinement is uniquely defined
by the following loop, which should always be used as a source of
symmetry information in preference to the above space-group names.
They are only intended as comments.
;
_shelx_estimated_absorpt_t_max 0.843
_shelx_estimated_absorpt_t_min 0.790
_olex2_refinement_description
;
1. Fixed Uiso
 At 1.2 times of:
  All C(H) groups
 At 1.5 times of:
  All O(H,H) groups
2. Restrained distances
 Cd1-O4
 2.3 with sigma of 0.01
3.a Free rotating group:
 O1W(H1WA,H1WB)
3.b Aromatic/amide H refined with riding coordinates:
 C15(H), C7(HA), C28(HB), C17(HC), C3(HD), C23(HE), C33(HF), C20(HG), C12(HH),
 C10(HI), C4(HJ), C6(HK), C13(HL), C32(HM), C19(HN), C30(HO), C18(HP), C9(HQ),
 C31(HR), C26(HS), C27(HT), C25(HU)
;
_olex2_submission_special_instructions 'No special instructions were received'

loop_
_space_group_symop_operation_xyz
'x, y, z'
'-x, -y, -z'

loop_
_atom_site_label
_atom_site_type_symbol
_atom_site_fract_x
_atom_site_fract_y
_atom_site_fract_z
_atom_site_U_iso_or_equiv
_atom_site_adp_type
_atom_site_occupancy
_atom_site_site_symmetry_order
_atom_site_calc_flag
_atom_site_refinement_flags_posn
C24 C -0.2631(4) 0.3846(3) 0.5287(3) 0.0360(8) Uani 1 1 d .
Cd1 Cd 0.24229(2) 0.06442(2) 0.49949(2) 0.03072(10) Uani 1 1 d D
O1 O 0.4543(3) 0.0616(2) 0.6372(2) 0.0496(7) Uani 1 1 d .
C1 C 0.3775(4) -0.0279(3) 0.6420(3) 0.0342(8) Uani 1 1 d .
O2 O 0.2531(3) -0.0707(2) 0.58246(19) 0.0434(6) Uani 1 1 d .
O5 O 1.0365(3) 0.0422(2) 1.3752(2) 0.0547(7) Uani 1 1 d .
N2 N 0.0754(3) 0.3327(2) 0.6226(2) 0.0319(6) Uani 1 1 d .
C11 C 0.9175(4) -0.0948(3) 1.2145(3) 0.0352(8) Uani 1 1 d .
N4 N 0.3968(3) 0.1873(2) 0.4560(2) 0.0337(6) Uani 1 1 d .
O4 O 1.1333(3) -0.0874(3) 1.3356(2) 0.0567(8) Uani 1 1 d D
N1 N 0.1876(3) 0.2071(2) 0.5937(2) 0.0304(6) Uani 1 1 d .
N3 N 0.5938(3) 0.3211(2) 0.4823(2) 0.0362(7) Uani 1 1 d .
O3 O 0.5711(3) -0.2429(2) 0.9489(2) 0.0615(9) Uani 1 1 d .
C16 C 0.2697(3) 0.2900(3) 0.6859(3) 0.0310(7) Uani 1 1 d .
C15 C 0.0751(3) 0.2361(3) 0.5597(3) 0.0313(7) Uani 1 1 d .
H H 0.002135 0.194920 0.498687 0.038 Uiso 1 1 calc R
C14 C 1.0366(4) -0.0444(3) 1.3145(3) 0.0383(8) Uani 1 1 d .
C21 C 0.2012(3) 0.3688(3) 0.7055(3) 0.0318(7) Uani 1 1 d .
C22 C -0.0270(3) 0.3903(3) 0.6009(3) 0.0324(7) Uani 1 1 d .
C2 C 0.4326(4) -0.0849(3) 0.7227(2) 0.0332(8) Uani 1 1 d .
C7 C 0.5712(4) -0.0487(3) 0.7831(3) 0.0440(9) Uani 1 1 d .
HA H 0.632447 0.009853 0.771402 0.053 Uiso 1 1 calc R
C28 C 0.5290(4) 0.2310(3) 0.5094(3) 0.0361(8) Uani 1 1 d .
HB H 0.574934 0.202851 0.561561 0.043 Uiso 1 1 calc R
C17 C 0.4001(4) 0.2997(3) 0.7538(3) 0.0419(9) Uani 1 1 d .
HC H 0.447057 0.247448 0.740997 0.050 Uiso 1 1 calc R
C3 C 0.3442(4) -0.1733(3) 0.7389(3) 0.0416(9) Uani 1 1 d .
HD H 0.250940 -0.200136 0.697030 0.050 Uiso 1 1 calc R
C29 C 0.4911(4) 0.3366(3) 0.4014(3) 0.0375(8) Uani 1 1 d .
C23 C -0.1651(4) 0.3283(3) 0.5533(3) 0.0353(8) Uani 1 1 d .
HE H -0.192246 0.249552 0.537902 0.042 Uiso 1 1 calc R
C34 C 0.3690(4) 0.2525(3) 0.3866(3) 0.0349(8) Uani 1 1 d .
C33 C 0.2460(4) 0.2414(3) 0.3093(3) 0.0428(9) Uani 1 1 d .
HF H 0.164141 0.185413 0.298792 0.051 Uiso 1 1 calc R
C20 C 0.2569(4) 0.4585(3) 0.7944(3) 0.0420(9) Uani 1 1 d .
HG H 0.209005 0.509567 0.808723 0.050 Uiso 1 1 calc R
C12 C 0.9055(4) -0.1931(3) 1.1457(3) 0.0461(9) Uani 1 1 d .
HH H 0.974515 -0.228497 1.159939 0.055 Uiso 1 1 calc R
C5 C 0.5305(4) -0.1846(3) 0.8767(3) 0.0418(9) Uani 1 1 d .
C10 C 0.8135(4) -0.0436(3) 1.1926(3) 0.0442(9) Uani 1 1 d .
HI H 0.820305 0.022766 1.238761 0.053 Uiso 1 1 calc R
C4 C 0.3922(4) -0.2231(3) 0.8166(3) 0.0477(10) Uani 1 1 d .
HJ H 0.331198 -0.281996 0.828091 0.057 Uiso 1 1 calc R
C6 C 0.6212(4) -0.0979(3) 0.8607(3) 0.0477(10) Uani 1 1 d .
HK H 0.715013 -0.072496 0.901424 0.057 Uiso 1 1 calc R
C8 C 0.6900(4) -0.1875(3) 1.0360(3) 0.0444(10) Uani 1 1 d .
C13 C 0.7917(4) -0.2396(3) 1.0555(3) 0.0491(10) Uani 1 1 d .
HL H 0.784314 -0.305520 1.008619 0.059 Uiso 1 1 calc R
C32 C 0.2492(5) 0.3158(4) 0.2491(3) 0.0533(11) Uani 1 1 d .
HM H 0.168282 0.310264 0.196760 0.064 Uiso 1 1 calc R
C19 C 0.3863(4) 0.4680(3) 0.8602(3) 0.0498(10) Uani 1 1 d .
HN H 0.428282 0.528391 0.919581 0.060 Uiso 1 1 calc R
C30 C 0.4940(4) 0.4121(4) 0.3403(3) 0.0509(10) Uani 1 1 d .
HO H 0.575280 0.468339 0.350063 0.061 Uiso 1 1 calc R
C18 C 0.4563(4) 0.3902(3) 0.8406(3) 0.0500(10) Uani 1 1 d .
HP H 0.543572 0.399528 0.887527 0.060 Uiso 1 1 calc R
C9 C 0.6999(4) -0.0903(3) 1.1029(3) 0.0504(10) Uani 1 1 d .
HQ H 0.630338 -0.055486 1.088127 0.060 Uiso 1 1 calc R
C31 C 0.3716(5) 0.3993(4) 0.2652(4) 0.0607(12) Uani 1 1 d .
HR H 0.369977 0.448619 0.223056 0.073 Uiso 1 1 calc R
O1W O 0.2756(6) 0.7802(6) 0.2544(7) 0.177(3) Uani 1 1 d .
H1WA H 0.249528 0.712697 0.216348 0.265 Uiso 1 1 d G
H1WB H 0.219502 0.814976 0.229168 0.265 Uiso 1 1 d G
C26 C -0.0855(4) 0.5627(3) 0.5997(3) 0.0466(10) Uani 1 1 d .
HS H -0.058891 0.641377 0.615511 0.056 Uiso 1 1 calc R
C27 C 0.0143(4) 0.5082(3) 0.6240(3) 0.0402(9) Uani 1 1 d .
HT H 0.108003 0.549622 0.655456 0.048 Uiso 1 1 calc R
C25 C -0.2241(4) 0.5015(3) 0.5522(3) 0.0445(9) Uani 1 1 d .
HU H -0.290990 0.538642 0.536073 0.053 Uiso 1 1 calc R

loop_
_atom_site_aniso_label
_atom_site_aniso_U_11
_atom_site_aniso_U_22
_atom_site_aniso_U_33
_atom_site_aniso_U_23
_atom_site_aniso_U_13
_atom_site_aniso_U_12
C24 0.0320(18) 0.038(2) 0.044(2) 0.0116(16) 0.0197(16) 0.0118(15)
Cd1 0.02752(14) 0.02790(14) 0.03080(14) 0.00657(10) 0.00015(10) 0.01034(10)
O1 0.0447(15) 0.0512(17) 0.0562(17) 0.0312(14) 0.0094(13) 0.0166(13)
C1 0.044(2) 0.0347(19) 0.0262(17) 0.0066(15) 0.0084(16) 0.0207(17)
O2 0.0437(15) 0.0358(14) 0.0376(14) 0.0087(11) -0.0065(12) 0.0134(12)
O5 0.0437(16) 0.0596(18) 0.0369(15) -0.0080(13) -0.0081(12) 0.0147(14)
N2 0.0282(14) 0.0264(14) 0.0375(16) 0.0024(12) 0.0104(12) 0.0071(12)
C11 0.0371(19) 0.0377(19) 0.0267(18) 0.0111(15) 0.0048(15) 0.0090(16)
N4 0.0306(16) 0.0382(16) 0.0361(16) 0.0127(13) 0.0116(13) 0.0147(13)
O4 0.0435(16) 0.0657(19) 0.0467(16) 0.0084(14) -0.0055(13) 0.0214(15)
N1 0.0265(14) 0.0302(15) 0.0321(15) 0.0059(12) 0.0084(12) 0.0079(12)
N3 0.0300(15) 0.0398(17) 0.0440(17) 0.0139(14) 0.0158(13) 0.0142(13)
O3 0.073(2) 0.0376(15) 0.0390(15) 0.0134(12) -0.0228(14) 0.0018(14)
C16 0.0317(18) 0.0282(17) 0.0307(18) 0.0077(14) 0.0101(14) 0.0055(14)
C15 0.0284(17) 0.0270(17) 0.0334(18) 0.0026(14) 0.0087(14) 0.0055(14)
C14 0.034(2) 0.044(2) 0.0309(19) 0.0140(17) 0.0051(15) 0.0053(16)
C21 0.0324(18) 0.0291(17) 0.0325(18) 0.0078(14) 0.0131(15) 0.0044(14)
C22 0.0347(19) 0.0279(17) 0.0375(19) 0.0068(15) 0.0167(15) 0.0111(15)
C2 0.0385(19) 0.0333(18) 0.0265(17) 0.0054(14) 0.0042(15) 0.0190(16)
C7 0.039(2) 0.048(2) 0.043(2) 0.0193(18) 0.0080(17) 0.0117(17)
C28 0.0345(19) 0.040(2) 0.039(2) 0.0153(16) 0.0138(16) 0.0152(16)
C17 0.038(2) 0.046(2) 0.036(2) 0.0083(17) 0.0061(16) 0.0139(17)
C3 0.039(2) 0.034(2) 0.038(2) 0.0077(16) -0.0039(16) 0.0068(16)
C29 0.039(2) 0.045(2) 0.042(2) 0.0185(17) 0.0210(17) 0.0240(17)
C23 0.0350(19) 0.0289(18) 0.045(2) 0.0082(15) 0.0183(16) 0.0099(15)
C34 0.0377(19) 0.041(2) 0.0348(19) 0.0136(16) 0.0158(16) 0.0202(16)
C33 0.039(2) 0.050(2) 0.043(2) 0.0146(18) 0.0133(17) 0.0209(18)
C20 0.054(2) 0.0313(19) 0.036(2) 0.0038(16) 0.0139(18) 0.0100(17)
C12 0.049(2) 0.045(2) 0.038(2) 0.0084(18) 0.0023(18) 0.0192(18)
C5 0.054(2) 0.0304(19) 0.0278(18) 0.0074(15) -0.0048(17) 0.0127(17)
C10 0.047(2) 0.040(2) 0.035(2) 0.0018(16) -0.0002(17) 0.0157(18)
C4 0.050(2) 0.033(2) 0.042(2) 0.0125(17) -0.0042(18) 0.0018(17)
C6 0.038(2) 0.052(2) 0.041(2) 0.0150(18) -0.0053(17) 0.0137(19)
C8 0.051(2) 0.034(2) 0.0277(19) 0.0102(16) -0.0100(16) 0.0043(17)
C13 0.068(3) 0.037(2) 0.030(2) 0.0008(16) 0.0028(18) 0.015(2)
C32 0.055(3) 0.069(3) 0.048(2) 0.028(2) 0.016(2) 0.033(2)
C19 0.062(3) 0.040(2) 0.033(2) 0.0007(17) 0.0068(19) 0.005(2)
C30 0.050(2) 0.056(3) 0.065(3) 0.031(2) 0.032(2) 0.024(2)
C18 0.045(2) 0.053(2) 0.036(2) 0.0074(18) -0.0007(18) 0.0063(19)
C9 0.051(2) 0.047(2) 0.042(2) 0.0096(18) -0.0052(18) 0.0229(19)
C31 0.068(3) 0.078(3) 0.067(3) 0.048(3) 0.035(2) 0.041(3)
O1W 0.111(4) 0.174(6) 0.275(9) 0.105(7) 0.065(5) 0.064(5)
C26 0.051(2) 0.0270(19) 0.065(3) 0.0073(18) 0.026(2) 0.0143(17)
C27 0.036(2) 0.0323(19) 0.052(2) 0.0054(17) 0.0197(17) 0.0083(16)
C25 0.042(2) 0.039(2) 0.061(3) 0.0103(18) 0.0254(19) 0.0213(18)

loop_
_atom_type_symbol
_atom_type_description
_atom_type_scat_dispersion_real
_atom_type_scat_dispersion_imag
_atom_type_scat_source
C C 0.0030 0.0020 'International Tables Vol C Tables 4.2.6.8 and 6.1.1.4'
H H 0.0000 0.0000 'International Tables Vol C Tables 4.2.6.8 and 6.1.1.4'
Cd Cd -0.8080 1.2020 'International Tables Vol C Tables 4.2.6.8 and 6.1.1.4'
N N 0.0060 0.0030 'International Tables Vol C Tables 4.2.6.8 and 6.1.1.4'
O O 0.0110 0.0060 'International Tables Vol C Tables 4.2.6.8 and 6.1.1.4'

loop_
_geom_angle_atom_site_label_1
_geom_angle_atom_site_label_2
_geom_angle_atom_site_label_3
_geom_angle
_geom_angle_site_symmetry_1
_geom_angle_site_symmetry_3
C23 C24 N3 119.2(3) . 1_455
C25 C24 N3 119.9(3) . 1_455
C25 C24 C23 120.9(3) . .
O1 Cd1 C14 147.81(11) . 1_454
O2 Cd1 O1 54.63(9) . .
O2 Cd1 O5 117.55(10) . 1_454
O2 Cd1 N4 135.05(10) . .
O2 Cd1 O4 87.82(9) . 1_454
O2 Cd1 N1 109.33(10) . .
O2 Cd1 C14 103.85(10) . 1_454
O5 Cd1 O1 172.09(10) 1_454 .
O5 Cd1 O4 54.54(9) 1_454 1_454
O5 Cd1 N1 84.70(10) 1_454 .
O5 Cd1 C14 27.22(11) 1_454 1_454
N4 Cd1 O1 84.46(9) . .
N4 Cd1 O5 102.46(11) . 1_454
N4 Cd1 O4 100.38(10) . 1_454
N4 Cd1 N1 93.16(10) . .
N4 Cd1 C14 102.86(10) . 1_454
O4 Cd1 O1 120.87(9) 1_454 .
O4 Cd1 C14 27.33(10) 1_454 1_454
N1 Cd1 O1 98.88(9) . .
N1 Cd1 O4 138.84(9) . 1_454
N1 Cd1 C14 111.76(11) . 1_454
C1 O1 Cd1 85.4(2) . .
O1 C1 O2 121.9(3) . .
O1 C1 C2 119.6(3) . .
O2 C1 C2 118.5(3) . .
C1 O2 Cd1 98.0(2) . .
C14 O5 Cd1 96.4(2) . 1_656
C15 N2 C21 106.4(3) . .
C15 N2 C22 125.8(3) . .
C21 N2 C22 127.5(3) . .
C12 C11 C14 121.9(3) . .
C12 C11 C10 119.1(3) . .
C10 C11 C14 119.0(3) . .
C28 N4 Cd1 124.9(2) . .
C28 N4 C34 105.3(3) . .
C34 N4 Cd1 127.9(2) . .
C14 O4 Cd1 87.5(2) . 1_656
C16 N1 Cd1 129.8(2) . .
C15 N1 Cd1 124.0(2) . .
C15 N1 C16 105.4(3) . .
C28 N3 C24 125.4(3) . 1_655
C28 N3 C29 105.9(3) . .
C29 N3 C24 128.6(3) . 1_655
C5 O3 C8 118.6(3) . .
C21 C16 N1 109.6(3) . .
C21 C16 C17 121.0(3) . .
C17 C16 N1 129.3(3) . .
N2 C15 H 123.4 . .
N1 C15 N2 113.2(3) . .
N1 C15 H 123.4 . .
O5 C14 Cd1 56.40(18) . 1_656
O5 C14 C11 118.0(3) . .
C11 C14 Cd1 174.4(3) . 1_656
O4 C14 Cd1 65.15(19) . 1_656
O4 C14 O5 121.5(3) . .
O4 C14 C11 120.5(3) . .
C16 C21 N2 105.4(3) . .
C16 C21 C20 121.9(3) . .
C20 C21 N2 132.7(3) . .
C23 C22 N2 119.4(3) . .
C23 C22 C27 120.8(3) . .
C27 C22 N2 119.8(3) . .
C7 C2 C1 121.1(3) . .
C3 C2 C1 120.1(3) . .
C3 C2 C7 118.8(3) . .
C2 C7 HA 119.4 . .
C2 C7 C6 121.2(4) . .
C6 C7 HA 119.4 . .
N4 C28 N3 114.0(3) . .
N4 C28 HB 123.0 . .
N3 C28 HB 123.0 . .
C16 C17 HC 121.6 . .
C18 C17 C16 116.9(4) . .
C18 C17 HC 121.6 . .
C2 C3 HD 119.6 . .
C2 C3 C4 120.8(3) . .
C4 C3 HD 119.6 . .
C34 C29 N3 105.3(3) . .
C30 C29 N3 133.1(4) . .
C30 C29 C34 121.5(3) . .
C24 C23 HE 120.5 . .
C22 C23 C24 119.0(3) . .
C22 C23 HE 120.5 . .
C29 C34 N4 109.4(3) . .
C33 C34 N4 130.0(3) . .
C33 C34 C29 120.6(3) . .
C34 C33 HF 121.1 . .
C32 C33 C34 117.7(4) . .
C32 C33 HF 121.1 . .
C21 C20 HG 121.8 . .
C19 C20 C21 116.5(4) . .
C19 C20 HG 121.8 . .
C11 C12 HH 119.8 . .
C11 C12 C13 120.4(4) . .
C13 C12 HH 119.8 . .
C4 C5 O3 115.6(3) . .
C6 C5 O3 123.4(3) . .
C6 C5 C4 120.9(3) . .
C11 C10 HI 119.8 . .
C9 C10 C11 120.4(4) . .
C9 C10 HI 119.8 . .
C3 C4 HJ 120.3 . .
C5 C4 C3 119.3(4) . .
C5 C4 HJ 120.3 . .
C7 C6 HK 120.5 . .
C5 C6 C7 118.9(3) . .
C5 C6 HK 120.5 . .
C13 C8 O3 117.2(3) . .
C9 C8 O3 121.4(4) . .
C9 C8 C13 121.2(3) . .
C12 C13 HL 120.4 . .
C8 C13 C12 119.3(4) . .
C8 C13 HL 120.4 . .
C33 C32 HM 119.5 . .
C33 C32 C31 120.9(4) . .
C31 C32 HM 119.5 . .
C20 C19 HN 119.0 . .
C20 C19 C18 121.9(4) . .
C18 C19 HN 119.0 . .
C29 C30 HO 121.7 . .
C31 C30 C29 116.6(4) . .
C31 C30 HO 121.7 . .
C17 C18 C19 121.7(4) . .
C17 C18 HP 119.1 . .
C19 C18 HP 119.1 . .
C10 C9 HQ 120.2 . .
C8 C9 C10 119.6(4) . .
C8 C9 HQ 120.2 . .
C32 C31 HR 118.7 . .
C30 C31 C32 122.6(4) . .
C30 C31 HR 118.7 . .
H1WA O1W H1WB 109.5 . .
C27 C26 HS 119.7 . .
C25 C26 HS 119.7 . .
C25 C26 C27 120.6(3) . .
C22 C27 HT 120.4 . .
C26 C27 C22 119.2(3) . .
C26 C27 HT 120.4 . .
C24 C25 HU 120.2 . .
C26 C25 C24 119.5(3) . .
C26 C25 HU 120.2 . .

loop_
_geom_bond_atom_site_label_1
_geom_bond_atom_site_label_2
_geom_bond_distance
_geom_bond_site_symmetry_2
C24 N3 1.420(4) 1_455
C24 C23 1.383(5) .
C24 C25 1.381(5) .
Cd1 O1 2.510(2) .
Cd1 O2 2.234(2) .
Cd1 O5 2.276(3) 1_454
Cd1 N4 2.263(3) .
Cd1 O4 2.467(3) 1_454
Cd1 N1 2.306(3) .
Cd1 C14 2.716(3) 1_454
O1 C1 1.249(4) .
C1 O2 1.257(4) .
C1 C2 1.497(5) .
O5 C14 1.250(5) .
N2 C15 1.361(4) .
N2 C21 1.398(4) .
N2 C22 1.425(4) .
C11 C14 1.494(5) .
C11 C12 1.375(5) .
C11 C10 1.383(5) .
N4 C28 1.301(4) .
N4 C34 1.394(4) .
O4 C14 1.248(4) .
N1 C16 1.395(4) .
N1 C15 1.305(4) .
N3 C28 1.354(4) .
N3 C29 1.403(4) .
O3 C5 1.382(4) .
O3 C8 1.396(4) .
C16 C21 1.385(5) .
C16 C17 1.391(5) .
C15 H 0.9300 .
C21 C20 1.387(5) .
C22 C23 1.375(5) .
C22 C27 1.393(5) .
C2 C7 1.376(5) .
C2 C3 1.370(5) .
C7 HA 0.9300 .
C7 C6 1.383(5) .
C28 HB 0.9300 .
C17 HC 0.9300 .
C17 C18 1.375(5) .
C3 HD 0.9300 .
C3 C4 1.384(5) .
C29 C34 1.394(5) .
C29 C30 1.389(5) .
C23 HE 0.9300 .
C34 C33 1.387(5) .
C33 HF 0.9300 .
C33 C32 1.369(6) .
C20 HG 0.9300 .
C20 C19 1.372(6) .
C12 HH 0.9300 .
C12 C13 1.381(5) .
C5 C4 1.372(5) .
C5 C6 1.368(6) .
C10 HI 0.9300 .
C10 C9 1.377(5) .
C4 HJ 0.9300 .
C6 HK 0.9300 .
C8 C13 1.369(6) .
C8 C9 1.357(6) .
C13 HL 0.9300 .
C32 HM 0.9300 .
C32 C31 1.388(6) .
C19 HN 0.9300 .
C19 C18 1.387(6) .
C30 HO 0.9300 .
C30 C31 1.363(6) .
C18 HP 0.9300 .
C9 HQ 0.9300 .
C31 HR 0.9300 .
O1W H1WA 0.8500 .
O1W H1WB 0.8499 .
C26 HS 0.9300 .
C26 C27 1.380(5) .
C26 C25 1.376(5) .
C27 HT 0.9300 .
C25 HU 0.9300 .

loop_
_geom_torsion_atom_site_label_1
_geom_torsion_atom_site_label_2
_geom_torsion_atom_site_label_3
_geom_torsion_atom_site_label_4
_geom_torsion
_geom_torsion_site_symmetry_1
C24 N3 C28 N4 179.4(3) 1_655
C24 N3 C29 C34 -179.3(3) 1_655
C24 N3 C29 C30 2.3(6) 1_655
Cd1 O1 C1 O2 3.1(3) .
Cd1 O1 C1 C2 -175.1(3) .
Cd1 O5 C14 C11 -179.2(3) 1_656
Cd1 O5 C14 O4 0.0(4) 1_656
Cd1 N4 C28 N3 -165.4(2) .
Cd1 N4 C34 C29 165.1(2) .
Cd1 N4 C34 C33 -17.3(5) .
Cd1 O4 C14 O5 0.0(4) 1_656
Cd1 O4 C14 C11 179.2(3) 1_656
Cd1 N1 C16 C21 170.5(2) .
Cd1 N1 C16 C17 -10.1(5) .
Cd1 N1 C15 N2 -171.0(2) .
O1 C1 O2 Cd1 -3.5(4) .
O1 C1 C2 C7 -8.4(5) .
O1 C1 C2 C3 170.4(3) .
C1 C2 C7 C6 177.1(3) .
C1 C2 C3 C4 -176.7(3) .
O2 C1 C2 C7 173.4(3) .
O2 C1 C2 C3 -7.8(5) .
N2 C21 C20 C19 179.9(4) .
N2 C22 C23 C24 -177.3(3) .
N2 C22 C27 C26 178.0(3) .
C11 C12 C13 C8 -0.8(6) .
C11 C10 C9 C8 0.3(6) .
N4 C34 C33 C32 -177.6(4) .
N1 C16 C21 N2 -0.4(4) .
N1 C16 C21 C20 177.5(3) .
N1 C16 C17 C18 -178.9(3) .
N3 C24 C23 C22 -178.2(3) 1_455
N3 C24 C25 C26 178.3(4) 1_455
N3 C29 C34 N4 -0.4(4) .
N3 C29 C34 C33 -178.3(3) .
N3 C29 C30 C31 178.0(4) .
O3 C5 C4 C3 -176.7(4) .
O3 C5 C6 C7 176.8(4) .
O3 C8 C13 C12 -174.3(4) .
O3 C8 C9 C10 174.3(4) .
C16 N1 C15 N2 -0.1(4) .
C16 C21 C20 C19 2.6(5) .
C16 C17 C18 C19 0.3(6) .
C15 N2 C21 C16 0.3(4) .
C15 N2 C21 C20 -177.3(4) .
C15 N2 C22 C23 39.0(5) .
C15 N2 C22 C27 -138.2(4) .
C15 N1 C16 C21 0.3(4) .
C15 N1 C16 C17 179.7(4) .
C14 C11 C12 C13 177.8(4) .
C14 C11 C10 C9 -177.7(4) .
C21 N2 C15 N1 -0.2(4) .
C21 N2 C22 C23 -148.1(3) .
C21 N2 C22 C27 34.7(5) .
C21 C16 C17 C18 0.4(5) .
C21 C20 C19 C18 -1.9(6) .
C22 N2 C15 N1 174.0(3) .
C22 N2 C21 C16 -173.7(3) .
C22 N2 C21 C20 8.7(6) .
C2 C1 O2 Cd1 174.7(3) .
C2 C7 C6 C5 0.5(6) .
C2 C3 C4 C5 -1.3(6) .
C7 C2 C3 C4 2.1(6) .
C28 N4 C34 C29 0.2(4) .
C28 N4 C34 C33 177.8(4) .
C28 N3 C29 C34 0.5(4) .
C28 N3 C29 C30 -177.9(4) .
C17 C16 C21 N2 -179.9(3) .
C17 C16 C21 C20 -1.9(5) .
C3 C2 C7 C6 -1.7(6) .
C29 N3 C28 N4 -0.4(4) .
C29 C34 C33 C32 -0.2(5) .
C29 C30 C31 C32 -0.1(7) .
C23 C24 C25 C26 0.8(6) .
C23 C22 C27 C26 0.8(6) .
C34 N4 C28 N3 0.2(4) .
C34 C29 C30 C31 -0.1(6) .
C34 C33 C32 C31 -0.1(6) .
C33 C32 C31 C30 0.2(7) .
C20 C19 C18 C17 0.5(7) .
C12 C11 C14 O5 -176.7(4) .
C12 C11 C14 O4 4.1(6) .
C12 C11 C10 C9 -0.2(6) .
C5 O3 C8 C13 -126.0(4) .
C5 O3 C8 C9 58.8(6) .
C10 C11 C14 O5 0.7(5) .
C10 C11 C14 O4 -178.6(4) .
C10 C11 C12 C13 0.5(6) .
C4 C5 C6 C7 0.4(6) .
C6 C5 C4 C3 0.0(6) .
C8 O3 C5 C4 -156.2(4) .
C8 O3 C5 C6 27.2(6) .
C13 C8 C9 C10 -0.7(7) .
C30 C29 C34 N4 178.2(3) .
C30 C29 C34 C33 0.3(6) .
C9 C8 C13 C12 0.9(6) .
C27 C22 C23 C24 -0.2(5) .
C27 C26 C25 C24 -0.1(6) .
C25 C24 C23 C22 -0.6(5) .
C25 C26 C27 C22 -0.7(6) .
